data_2204647
loop_
_publ_author_name
'Yuezhao Zhu'
'Shujiang Tu'
'Fang Fang'
'Jianing Xu'

_publ_section_title
;
 Ethyl
 2-amino-4-(4-chlorophenyl)-6-(4-methoxyphenyl)pyridine-3-carboxylate
;
_journal_issue 12
_journal_name_full 'Acta Crystallographica Section E'
_journal_page_first o2460
_journal_page_last o2461
_journal_paper_doi 10.1107/S1600536804030302
_journal_volume 60
_journal_year 2004
_chemical_formula_moiety 'C21 H19 Cl N2 O3'
_chemical_formula_sum 'C21 H19 Cl N2 O3'
_chemical_formula_weight 382.83
_chemical_melting_point 442.5(5)
_chemical_name_systematic
;
4-(4-chlorophenyl)-6-(4-methoxyphenyl)
2-amino-3-ethoxycarbonly-pyridine
;
_space_group_IT_number 2
_symmetry_cell_setting triclinic
_symmetry_space_group_name_Hall '-P 1'
_symmetry_space_group_name_H-M 'P -1'
_atom_sites_solution_hydrogens geom
_atom_sites_solution_primary direct
_atom_sites_solution_secondary difmap
_cell_angle_alpha 72.153(14)
_cell_angle_beta 81.338(16)
_cell_angle_gamma 65.053(13)
_cell_formula_units_Z 2
_cell_length_a 8.5398(14)
_cell_length_b 10.1117(13)
_cell_length_c 12.729(2)
_cell_measurement_reflns_used 4130
_cell_measurement_temperature 193(2)
_cell_measurement_theta_max 27.5
_cell_measurement_theta_min 3.1
_cell_volume 948.4(3)
_computing_cell_refinement CrystalClear
_computing_data_collection 'CrystalClear (Rigaku, 1999)'
_computing_data_reduction 'CrystalStructure (Rigaku/MSC, 2000--2003)'
_computing_molecular_graphics 'SHELXTL (Sheldrick, 1997b)'
_computing_publication_material SHELXTL
_computing_structure_refinement 'SHELXL97 (Sheldrick, 1997a)'
_computing_structure_solution 'SHELXS97 (Sheldrick, 1997a)'
_diffrn_ambient_temperature 193(2)
_diffrn_detector_area_resol_mean 7.31
_diffrn_measured_fraction_theta_full 0.978
_diffrn_measured_fraction_theta_max 0.978
_diffrn_measurement_device_type 'Rigaku Mercury'
_diffrn_measurement_method \w
_diffrn_radiation_monochromator graphite
_diffrn_radiation_source 'fine-focus sealed tube'
_diffrn_radiation_type MoK\a
_diffrn_radiation_wavelength 0.71070
_diffrn_reflns_av_R_equivalents 0.0236
_diffrn_reflns_av_sigmaI/netI 0.0256
_diffrn_reflns_limit_h_max 9
_diffrn_reflns_limit_h_min -11
_diffrn_reflns_limit_k_max 13
_diffrn_reflns_limit_k_min -13
_diffrn_reflns_limit_l_max 13
_diffrn_reflns_limit_l_min -16
_diffrn_reflns_number 10603
_diffrn_reflns_theta_full 27.48
_diffrn_reflns_theta_max 27.48
_diffrn_reflns_theta_min 3.09
_diffrn_standards_decay_% 0
_diffrn_standards_interval_count 0
_diffrn_standards_interval_time 0
_diffrn_standards_number 0
_exptl_absorpt_coefficient_mu 0.225
_exptl_absorpt_correction_T_max 0.9273
_exptl_absorpt_correction_T_min 0.8583
_exptl_absorpt_correction_type multi-scan
_exptl_absorpt_process_details '(Jacobson, 1998)'
_exptl_crystal_colour colourless
_exptl_crystal_density_diffrn 1.341
_exptl_crystal_density_method 'not measured'
_exptl_crystal_description Block
_exptl_crystal_F_000 400
_exptl_crystal_size_max 0.70
_exptl_crystal_size_mid 0.41
_exptl_crystal_size_min 0.34
_refine_diff_density_max 0.295
_refine_diff_density_min -0.283
_refine_ls_extinction_method none
_refine_ls_goodness_of_fit_ref 1.108
_refine_ls_hydrogen_treatment mixed
_refine_ls_matrix_type full
_refine_ls_number_parameters 254
_refine_ls_number_reflns 4254
_refine_ls_number_restraints 0
_refine_ls_restrained_S_all 1.108
_refine_ls_R_factor_all 0.0587
_refine_ls_R_factor_gt 0.0498
_refine_ls_shift/su_max <0.001
_refine_ls_shift/su_mean 0.000
_refine_ls_structure_factor_coef Fsqd
_refine_ls_weighting_details 'calc w = 1/[\s^2^(Fo^2^)+(0.0457P)^2^+0.3701P] where P = (Fo^2^+2Fc^2^)/3'
_refine_ls_weighting_scheme calc
_refine_ls_wR_factor_gt 0.1103
_refine_ls_wR_factor_ref 0.1148
_reflns_number_gt 3813
_reflns_number_total 4254
_reflns_threshold_expression 'I > 2\s(I)'
_cod_data_source_file ci6489.cif
_cod_data_source_block I
_cod_depositor_comments
;
The following automatic conversions were performed:
'_symmetry_cell_setting' value 'Triclinic' changed to 'triclinic'
according to '/home/saulius/struct/CIF-dictionaries/cif_core.dic'
dictionary named 'cif_core.dic' version 2.4.1 from 2010-06-29.

Automatic conversion script
Id: cif_fix_enum 1527 2010-12-29 10:47:43Z saulius 

The following automatic conversions were performed:

'_chemical_melting_point' value '442--443' was changed to '442.5(5)'
- the average value was taken and precision was estimated.

Automatic conversion script
Id: cif_fix_values 1646 2011-03-28 12:23:43Z adriana 

The following automatic conversions were performed:

'_chemical_melting_point' value '442--443' was changed to '442.5(5)'
- the average value was taken and precision was
estimated.

'_symmetry_cell_setting' value 'Triclinic' changed to
'triclinic' according to
/home/saulius/struct/CIF-dictionaries/cif_core.dic dictionary named
'cif_core.dic' version 2.4.1 from 2010-06-29.

Automatic conversion script
Id: cif_fix_values 1715 2011-07-08 13:25:40Z adriana 
;
_cod_original_cell_volume 948.3(3)
_cod_database_code 2204647

loop_
_symmetry_equiv_pos_as_xyz
'x, y, z'
'-x, -y, -z'

loop_
_atom_site_label
_atom_site_fract_x
_atom_site_fract_y
_atom_site_fract_z
_atom_site_U_iso_or_equiv
_atom_site_adp_type
_atom_site_calc_flag
_atom_site_refinement_flags
_atom_site_occupancy
_atom_site_type_symbol
Cl1 -0.36874(6) 0.64643(7) 1.00745(4) 0.05602(18) Uani d . 1 Cl
O1 -0.06986(14) 0.30136(14) 0.48870(9) 0.0358(3) Uani d . 1 O
O2 -0.16972(13) 0.42870(13) 0.61599(10) 0.0366(3) Uani d . 1 O
O3 1.12798(15) -0.09275(15) 0.86376(11) 0.0442(3) Uani d . 1 O
N1 0.43780(15) 0.12257(14) 0.60536(10) 0.0269(3) Uani d . 1 N
N2 0.2679(2) 0.14298(19) 0.47500(12) 0.0399(4) Uani d . 1 N
C1 0.27752(19) 0.18219(17) 0.56473(12) 0.0266(3) Uani d . 1 C
C2 0.12839(18) 0.27774(16) 0.61470(12) 0.0253(3) Uani d . 1 C
C3 0.15457(19) 0.31001(16) 0.70878(12) 0.0261(3) Uani d . 1 C
C4 0.32100(19) 0.25055(18) 0.74673(13) 0.0310(3) Uani d . 1 C
H4 0.3411 0.2742 0.8088 0.037 Uiso calc R 1 H
C5 0.45867(19) 0.15654(17) 0.69466(12) 0.0267(3) Uani d . 1 C
C6 -0.04288(19) 0.33482(17) 0.56609(12) 0.0264(3) Uani d . 1 C
C7 -0.34247(19) 0.4815(2) 0.57695(14) 0.0346(4) Uani d . 1 C
H7A -0.3688 0.3944 0.5787 0.042 Uiso calc R 1 H
H7B -0.3525 0.5466 0.5001 0.042 Uiso calc R 1 H
C8 -0.4653(2) 0.5699(3) 0.65237(19) 0.0556(5) Uani d . 1 C
H8A -0.4565 0.5035 0.7277 0.083 Uiso calc R 1 H
H8B -0.5836 0.6100 0.6272 0.083 Uiso calc R 1 H
H8C -0.4359 0.6541 0.6514 0.083 Uiso calc R 1 H
C9 0.01684(18) 0.39919(16) 0.77761(12) 0.0256(3) Uani d . 1 C
C10 -0.0768(2) 0.3304(2) 0.85508(15) 0.0421(4) Uani d . 1 C
H10 -0.0596 0.2296 0.8599 0.051 Uiso calc R 1 H
C11 -0.1951(2) 0.4061(2) 0.92572(15) 0.0448(4) Uani d . 1 C
H11 -0.2592 0.3581 0.9787 0.054 Uiso calc R 1 H
C12 -0.2186(2) 0.55120(19) 0.91814(13) 0.0336(4) Uani d . 1 C
C13 -0.1267(2) 0.6220(2) 0.84303(16) 0.0412(4) Uani d . 1 C
H13 -0.1446 0.7229 0.8387 0.049 Uiso calc R 1 H
C14 -0.0070(2) 0.54465(19) 0.77323(14) 0.0355(4) Uani d . 1 C
H14 0.0591 0.5922 0.7219 0.043 Uiso calc R 1 H
C15 0.63592(19) 0.08819(16) 0.73725(12) 0.0270(3) Uani d . 1 C
C16 0.6636(2) 0.05664(18) 0.84974(13) 0.0321(3) Uani d . 1 C
H16 0.5674 0.0777 0.8996 0.039 Uiso calc R 1 H
C17 0.8285(2) -0.00446(19) 0.88919(14) 0.0346(4) Uani d . 1 C
H17 0.8450 -0.0252 0.9657 0.042 Uiso calc R 1 H
C18 0.9705(2) -0.03560(17) 0.81702(14) 0.0319(3) Uani d . 1 C
C19 0.9464(2) -0.00591(18) 0.70544(14) 0.0317(3) Uani d . 1 C
H19 1.0430 -0.0279 0.6559 0.038 Uiso calc R 1 H
C20 0.77961(19) 0.05629(17) 0.66686(13) 0.0288(3) Uani d . 1 C
H20 0.7636 0.0775 0.5903 0.035 Uiso calc R 1 H
C21 1.2770(2) -0.1490(3) 0.79712(18) 0.0585(6) Uani d . 1 C
H21A 1.2699 -0.2268 0.7697 0.088 Uiso calc R 1 H
H21B 1.3806 -0.1931 0.8412 0.088 Uiso calc R 1 H
H21C 1.2832 -0.0657 0.7345 0.088 Uiso calc R 1 H
H2A 0.360(3) 0.074(3) 0.4534(18) 0.055(6) Uiso d . 1 H
H2B 0.168(3) 0.176(2) 0.4489(17) 0.045(6) Uiso d . 1 H

loop_
_atom_site_aniso_label
_atom_site_aniso_U_11
_atom_site_aniso_U_22
_atom_site_aniso_U_33
_atom_site_aniso_U_12
_atom_site_aniso_U_13
_atom_site_aniso_U_23
Cl1 0.0391(3) 0.0800(4) 0.0457(3) -0.0042(2) 0.00587(19) -0.0442(3)
O1 0.0276(6) 0.0500(7) 0.0310(6) -0.0095(5) -0.0023(4) -0.0203(5)
O2 0.0214(5) 0.0443(7) 0.0448(7) -0.0025(5) -0.0042(5) -0.0268(6)
O3 0.0276(6) 0.0500(8) 0.0502(7) -0.0076(5) -0.0129(5) -0.0129(6)
N1 0.0239(6) 0.0298(6) 0.0280(6) -0.0065(5) -0.0008(5) -0.0152(5)
N2 0.0263(7) 0.0528(9) 0.0409(8) -0.0005(6) -0.0061(6) -0.0327(7)
C1 0.0254(7) 0.0285(7) 0.0269(7) -0.0077(6) 0.0000(6) -0.0134(6)
C2 0.0232(7) 0.0258(7) 0.0271(7) -0.0068(6) -0.0006(5) -0.0119(6)
C3 0.0259(7) 0.0255(7) 0.0281(7) -0.0079(6) 0.0012(6) -0.0130(6)
C4 0.0277(8) 0.0358(8) 0.0326(8) -0.0070(6) -0.0017(6) -0.0211(7)
C5 0.0243(7) 0.0282(7) 0.0294(7) -0.0078(6) -0.0018(6) -0.0136(6)
C6 0.0245(7) 0.0274(7) 0.0266(7) -0.0080(6) 0.0007(5) -0.0101(6)
C7 0.0201(7) 0.0392(9) 0.0434(9) -0.0057(6) -0.0041(6) -0.0172(7)
C8 0.0277(9) 0.0713(14) 0.0670(13) -0.0066(9) 0.0052(9) -0.0395(12)
C9 0.0235(7) 0.0265(7) 0.0259(7) -0.0051(6) -0.0019(5) -0.0124(6)
C10 0.0501(10) 0.0289(8) 0.0463(10) -0.0170(8) 0.0156(8) -0.0147(7)
C11 0.0473(10) 0.0435(10) 0.0385(9) -0.0182(8) 0.0155(8) -0.0121(8)
C12 0.0276(8) 0.0423(9) 0.0270(7) -0.0030(7) 0.0000(6) -0.0201(7)
C13 0.0448(10) 0.0336(9) 0.0502(10) -0.0130(7) 0.0069(8) -0.0257(8)
C14 0.0387(9) 0.0327(8) 0.0389(9) -0.0162(7) 0.0096(7) -0.0172(7)
C15 0.0244(7) 0.0261(7) 0.0335(8) -0.0075(6) -0.0031(6) -0.0149(6)
C16 0.0292(8) 0.0354(8) 0.0319(8) -0.0083(6) 0.0002(6) -0.0166(7)
C17 0.0351(8) 0.0354(9) 0.0326(8) -0.0086(7) -0.0075(7) -0.0130(7)
C18 0.0276(8) 0.0278(8) 0.0410(9) -0.0083(6) -0.0088(6) -0.0108(7)
C19 0.0260(7) 0.0322(8) 0.0387(8) -0.0109(6) 0.0010(6) -0.0139(7)
C20 0.0272(7) 0.0303(8) 0.0309(7) -0.0094(6) -0.0021(6) -0.0136(6)
C21 0.0258(9) 0.0714(14) 0.0571(12) -0.0107(9) -0.0062(8) 0.0013(10)

loop_
_atom_type_symbol
_atom_type_description
_atom_type_scat_dispersion_real
_atom_type_scat_dispersion_imag
_atom_type_scat_source
C C 0.0033 0.0016 'International Tables Vol C Tables 4.2.6.8 and 6.1.1.4'
H H 0.0000 0.0000 'International Tables Vol C Tables 4.2.6.8 and 6.1.1.4'
Cl Cl 0.1484 0.1585 'International Tables Vol C Tables 4.2.6.8 and 6.1.1.4'
N N 0.0061 0.0033 'International Tables Vol C Tables 4.2.6.8 and 6.1.1.4'
O O 0.0106 0.0060 'International Tables Vol C Tables 4.2.6.8 and 6.1.1.4'

loop_
_geom_angle_atom_site_label_1
_geom_angle_atom_site_label_2
_geom_angle_atom_site_label_3
_geom_angle
C6 O2 C7 116.25(12)
C18 O3 C21 117.28(15)
C5 N1 C1 118.71(12)
C1 N2 H2A 118.7(15)
C1 N2 H2B 117.1(14)
H2A N2 H2B 123(2)
N2 C1 N1 114.94(13)
N2 C1 C2 122.36(14)
N1 C1 C2 122.69(13)
C3 C2 C1 117.13(13)
C3 C2 C6 123.91(13)
C1 C2 C6 118.95(13)
C4 C3 C2 118.84(13)
C4 C3 C9 115.00(13)
C2 C3 C9 126.11(13)
C3 C4 C5 120.53(13)
C3 C4 H4 119.7
C5 C4 H4 119.7
N1 C5 C4 122.07(13)
N1 C5 C15 117.15(13)
C4 C5 C15 120.78(13)
O1 C6 O2 121.64(13)
O1 C6 C2 124.97(13)
O2 C6 C2 113.39(12)
O2 C7 C8 107.12(14)
O2 C7 H7A 110.3
C8 C7 H7A 110.3
O2 C7 H7B 110.3
C8 C7 H7B 110.3
H7A C7 H7B 108.5
C7 C8 H8A 109.5
C7 C8 H8B 109.5
H8A C8 H8B 109.5
C7 C8 H8C 109.5
H8A C8 H8C 109.5
H8B C8 H8C 109.5
C10 C9 C14 118.77(14)
C10 C9 C3 119.68(14)
C14 C9 C3 121.23(14)
C9 C10 C11 120.99(16)
C9 C10 H10 119.5
C11 C10 H10 119.5
C12 C11 C10 119.01(16)
C12 C11 H11 120.5
C10 C11 H11 120.5
C13 C12 C11 121.46(15)
C13 C12 Cl1 119.73(13)
C11 C12 Cl1 118.81(14)
C12 C13 C14 119.09(16)
C12 C13 H13 120.5
C14 C13 H13 120.5
C9 C14 C13 120.65(15)
C9 C14 H14 119.7
C13 C14 H14 119.7
C20 C15 C16 117.83(14)
C20 C15 C5 121.12(13)
C16 C15 C5 121.04(14)
C17 C16 C15 121.10(15)
C17 C16 H16 119.5
C15 C16 H16 119.5
C16 C17 C18 120.00(15)
C16 C17 H17 120.0
C18 C17 H17 120.0
O3 C18 C19 124.48(15)
O3 C18 C17 115.53(15)
C19 C18 C17 119.97(14)
C18 C19 C20 119.36(15)
C18 C19 H19 120.3
C20 C19 H19 120.3
C15 C20 C19 121.73(14)
C15 C20 H20 119.1
C19 C20 H20 119.1
O3 C21 H21A 109.5
O3 C21 H21B 109.5
H21A C21 H21B 109.5
O3 C21 H21C 109.5
H21A C21 H21C 109.5
H21B C21 H21C 109.5

loop_
_geom_bond_atom_site_label_1
_geom_bond_atom_site_label_2
_geom_bond_distance
Cl1 C12 1.7474(15)
O1 C6 1.2151(18)
O2 C6 1.3314(17)
O2 C7 1.4499(18)
O3 C18 1.3680(19)
O3 C21 1.422(2)
N1 C5 1.3393(18)
N1 C1 1.3529(19)
N2 C1 1.3423(19)
N2 H2A 0.88(2)
N2 H2B 0.85(2)
C1 C2 1.4334(19)
C2 C3 1.404(2)
C2 C6 1.482(2)
C3 C4 1.387(2)
C3 C9 1.4978(19)
C4 C5 1.391(2)
C4 H4 0.95
C5 C15 1.483(2)
C7 C8 1.501(2)
C7 H7A 0.99
C7 H7B 0.99
C8 H8A 0.98
C8 H8B 0.98
C8 H8C 0.98
C9 C10 1.381(2)
C9 C14 1.381(2)
C10 C11 1.382(2)
C10 H10 0.95
C11 C12 1.369(3)
C11 H11 0.95
C12 C13 1.368(3)
C13 C14 1.387(2)
C13 H13 0.95
C14 H14 0.95
C15 C20 1.387(2)
C15 C16 1.402(2)
C16 C17 1.380(2)
C16 H16 0.95
C17 C18 1.390(2)
C17 H17 0.95
C18 C19 1.387(2)
C19 C20 1.390(2)
C19 H19 0.95
C20 H20 0.95
C21 H21A 0.98
C21 H21B 0.98
C21 H21C 0.98

loop_
_geom_hbond_atom_site_label_D
_geom_hbond_atom_site_label_H
_geom_hbond_atom_site_label_A
_geom_hbond_site_symmetry_A
_geom_hbond_distance_DH
_geom_hbond_distance_HA
_geom_hbond_distance_DA
_geom_hbond_angle_DHA
N2 H2A N1 2_656 0.88(2) 2.26(2) 3.1288(19) 169(2)
N2 H2B O1 . 0.85(2) 1.97(2) 2.6529(19) 136(2)
C4 H4 Cl1 2_567 0.95 2.77 3.7125(18) 175

loop_
_geom_torsion_atom_site_label_1
_geom_torsion_atom_site_label_2
_geom_torsion_atom_site_label_3
_geom_torsion_atom_site_label_4
_geom_torsion
C5 N1 C1 N2 179.78(14)
C5 N1 C1 C2 -1.3(2)
N2 C1 C2 C3 179.57(15)
N1 C1 C2 C3 0.8(2)
N2 C1 C2 C6 0.3(2)
N1 C1 C2 C6 -178.47(14)
C1 C2 C3 C4 0.9(2)
C6 C2 C3 C4 -179.85(14)
C1 C2 C3 C9 -176.20(14)
C6 C2 C3 C9 3.0(2)
C2 C3 C4 C5 -2.1(2)
C9 C3 C4 C5 175.36(14)
C1 N1 C5 C4 0.2(2)
C1 N1 C5 C15 179.56(13)
C3 C4 C5 N1 1.6(2)
C3 C4 C5 C15 -177.79(14)
C7 O2 C6 O1 3.4(2)
C7 O2 C6 C2 -176.33(13)
C3 C2 C6 O1 -175.56(15)
C1 C2 C6 O1 3.6(2)
C3 C2 C6 O2 4.2(2)
C1 C2 C6 O2 -176.62(13)
C6 O2 C7 C8 173.62(15)
C4 C3 C9 C10 -97.13(19)
C2 C3 C9 C10 80.1(2)
C4 C3 C9 C14 76.24(19)
C2 C3 C9 C14 -106.52(19)
C14 C9 C10 C11 1.3(3)
C3 C9 C10 C11 174.88(16)
C9 C10 C11 C12 -0.1(3)
C10 C11 C12 C13 -0.5(3)
C10 C11 C12 Cl1 179.86(15)
C11 C12 C13 C14 -0.1(3)
Cl1 C12 C13 C14 179.52(13)
C10 C9 C14 C13 -2.0(3)
C3 C9 C14 C13 -175.40(15)
C12 C13 C14 C9 1.3(3)
N1 C5 C15 C20 30.8(2)
C4 C5 C15 C20 -149.80(15)
N1 C5 C15 C16 -150.57(15)
C4 C5 C15 C16 28.8(2)
C20 C15 C16 C17 -0.1(2)
C5 C15 C16 C17 -178.82(15)
C15 C16 C17 C18 0.1(3)
C21 O3 C18 C19 -11.1(2)
C21 O3 C18 C17 170.07(17)
C16 C17 C18 O3 178.59(15)
C16 C17 C18 C19 -0.3(2)
O3 C18 C19 C20 -178.18(15)
C17 C18 C19 C20 0.6(2)
C16 C15 C20 C19 0.4(2)
C5 C15 C20 C19 179.13(14)
C18 C19 C20 C15 -0.7(2)

loop_
_cod_related_entry_id
_cod_related_entry_database
_cod_related_entry_code
1 ChemSpider 21130235
